data_7250255
loop_
_publ_author_name
'Matsuda, Yumi'
'Asai, Rentaro'
'Moriguchi, Jumpei'
'Akutagawa, Tomoyuki'
'Masuya-Suzuki, Atsuko'
'Tsunashima, Ryo'

_publ_section_title
;
 Synthesis, crystallographic study and solid-state properties of
 metal-free perovskites with P-atom containing A-site cations
;
_journal_issue 18
_journal_name_full CrystEngComm
_journal_page_first 2824
_journal_page_last 2829
_journal_paper_doi 10.1039/D5CE00177C
_journal_volume 27
_journal_year 2025
_chemical_formula_moiety '3(I), C5.708 H13.539 N3 P, 0.5(H6 N2)'
_chemical_formula_sum 'C5.71 H16.54 I3 N4 P'
_chemical_formula_weight 552.93
_space_group_crystal_system orthorhombic
_space_group_IT_number 64
_space_group_name_Hall '-C 2ac 2'
_space_group_name_H-M_alt 'C m c e'
_atom_sites_solution_hydrogens mixed
_atom_sites_solution_primary iterative
_audit_creation_date 2025-01-08
_audit_creation_method
;
Olex2 1.5
(compiled 2024.02.16 svn.r378c4104 for OlexSys, GUI svn.r6928)
;
_audit_update_record
;
2025-02-17 deposited with the CCDC.	2025-04-07 downloaded from the CCDC.
;
_cell_angle_alpha 90
_cell_angle_beta 90
_cell_angle_gamma 90
_cell_formula_units_Z 8
_cell_length_a 14.2452(5)
_cell_length_b 14.5204(6)
_cell_length_c 14.3176(5)
_cell_measurement_reflns_used 5991
_cell_measurement_temperature 410
_cell_measurement_theta_max 30.7120
_cell_measurement_theta_min 2.4780
_cell_volume 2961.54(19)
_computing_cell_refinement 'CrysAlisPro 1.171.42.49 (Rigaku OD, 2022)'
_computing_data_collection 'CrysAlisPro 1.171.42.49 (Rigaku OD, 2022)'
_computing_data_reduction 'CrysAlisPro 1.171.42.49 (Rigaku OD, 2022)'
_computing_molecular_graphics 'Olex2 1.5 (Dolomanov et al., 2009)'
_computing_publication_material 'Olex2 1.5 (Dolomanov et al., 2009)'
_computing_structure_refinement 'SHELXL 2018/3 (Sheldrick, 2015)'
_computing_structure_solution 'olex2.solve 1.5 (Bourhis et al., 2015)'
_diffrn_ambient_environment air
_diffrn_ambient_temperature 410
_diffrn_detector 'Hybrid Pixel Array Detector'
_diffrn_detector_area_resol_mean 10.0000
_diffrn_detector_type HyPix
_diffrn_measured_fraction_theta_full 0.995
_diffrn_measured_fraction_theta_max 0.992
_diffrn_measurement_details
;
List of Runs (angles in degrees, time in seconds):

  # Type    Start    End  Width  t~exp~   \w     \q     \k     \f   Frames
#--------------------------------------------------------------------------
  1  \w    -27.00  27.00   0.25    0.33    --    6.15  98.00 146.00  216
  2  \w     -9.00  39.00   0.25    0.33    --    6.15 -99.00-120.00  192
  3  \w    -17.00  28.00   0.25    0.33    --    6.15 -98.00  39.00  180
;
_diffrn_measurement_device 'four-circle diffractometer'
_diffrn_measurement_device_type 'XtaLAB Synergy R, DW system, HyPix'
_diffrn_measurement_method '\w scans'
_diffrn_orient_matrix_type 'CrysAlisPro convention (1999,Acta A55,543-557)'
_diffrn_orient_matrix_UB_11 0.0024825000
_diffrn_orient_matrix_UB_12 0.0313831000
_diffrn_orient_matrix_UB_13 -0.0378523000
_diffrn_orient_matrix_UB_21 -0.0468596000
_diffrn_orient_matrix_UB_22 0.0140477000
_diffrn_orient_matrix_UB_23 0.0088653000
_diffrn_orient_matrix_UB_31 0.0166817000
_diffrn_orient_matrix_UB_32 0.0346917000
_diffrn_orient_matrix_UB_33 0.0306973000
_diffrn_radiation_monochromator mirror
_diffrn_radiation_probe x-ray
_diffrn_radiation_type 'Mo K\a'
_diffrn_radiation_wavelength 0.71073
_diffrn_reflns_av_R_equivalents 0.0387
_diffrn_reflns_av_unetI/netI 0.0224
_diffrn_reflns_Laue_measured_fraction_full 0.995
_diffrn_reflns_Laue_measured_fraction_max 0.992
_diffrn_reflns_limit_h_max 17
_diffrn_reflns_limit_h_min -17
_diffrn_reflns_limit_k_max 18
_diffrn_reflns_limit_k_min -16
_diffrn_reflns_limit_l_max 17
_diffrn_reflns_limit_l_min -17
_diffrn_reflns_number 6301
_diffrn_reflns_point_group_measured_fraction_full 0.995
_diffrn_reflns_point_group_measured_fraction_max 0.992
_diffrn_reflns_theta_full 25.242
_diffrn_reflns_theta_max 26.370
_diffrn_reflns_theta_min 2.457
_diffrn_source 'Rotating-anode X-ray tube'
_diffrn_source_type 'Rigaku (Mo) X-ray Source'
_exptl_absorpt_coefficient_mu 6.417
_exptl_absorpt_correction_T_max 0.02993
_exptl_absorpt_correction_T_min 0.01299
_exptl_absorpt_correction_type sphere
_exptl_absorpt_process_details
;
CrysAlisPro 1.171.42.49 (Rigaku Oxford Diffraction, 2022)
Spherical absorption correction
using equivalent radius and absorption coefficient.
Empirical absorption correction using spherical harmonics,
implemented in SCALE3 ABSPACK scaling algorithm.
;
_exptl_crystal_colour 'clear light colourless'
_exptl_crystal_colour_lustre clear
_exptl_crystal_colour_modifier light
_exptl_crystal_colour_primary colourless
_exptl_crystal_density_diffrn 2.480
_exptl_crystal_description sphere
_exptl_crystal_F_000 2022
_exptl_crystal_size_max 0.32
_exptl_crystal_size_mid 0.26
_exptl_crystal_size_min 0.15
_exptl_crystal_size_rad 0.115
_refine_diff_density_max 0.828
_refine_diff_density_min -0.891
_refine_diff_density_rms 0.159
_refine_ls_extinction_coef 0.00028(6)
_refine_ls_extinction_expression Fc^*^=kFc[1+0.001xFc^2^\l^3^/sin(2\q)]^-1/4^
_refine_ls_extinction_method 'SHELXL-2018/3 (Sheldrick 2018)'
_refine_ls_goodness_of_fit_ref 1.089
_refine_ls_hydrogen_treatment mixed
_refine_ls_matrix_type full
_refine_ls_number_parameters 116
_refine_ls_number_reflns 1564
_refine_ls_number_restraints 15
_refine_ls_restrained_S_all 1.085
_refine_ls_R_factor_all 0.0356
_refine_ls_R_factor_gt 0.0339
_refine_ls_shift/su_max 0.000
_refine_ls_shift/su_mean 0.000
_refine_ls_structure_factor_coef Fsqd
_refine_ls_weighting_details 'w=1/[\s^2^(Fo^2^)+(0.0701P)^2^+0.0137P] where P=(Fo^2^+2Fc^2^)/3'
_refine_ls_weighting_scheme calc
_refine_ls_wR_factor_gt 0.0937
_refine_ls_wR_factor_ref 0.0953
_reflns_Friedel_coverage 0.000
_reflns_number_gt 1456
_reflns_number_total 1564
_reflns_threshold_expression 'I > 2\s(I)'
_cod_data_source_file d5ce00177c2.cif
_cod_data_source_block p-i_410k
_cod_depositor_comments 'Adding full bibliography for 7250254--7250270.cif.'
_cod_original_sg_symbol_Hall '-C 2bc 2'
_cod_database_code 7250255
_shelx_shelxl_version_number 2018/3
_chemical_oxdiff_formula C6N4H18PI3
_shelx_space_group_comment
;
The symmetry employed for this shelxl refinement is uniquely defined
by the following loop, which should always be used as a source of
symmetry information in preference to the above space-group names.
They are only intended as comments.
;
_shelx_estimated_absorpt_t_max 0.446
_shelx_estimated_absorpt_t_min 0.233
_olex2_refinement_description
;
1. Fixed Uiso
 At 1.2 times of:
  All H(H,H,H) groups, All C(H,H) groups, All N(H) groups, All N(H,H,H,H) groups
2. Restrained distances
 C3-H3B = C3-H3A
 0.97 with sigma of 0.02
 C2-H2A = C2-H2B
 0.97 with sigma of 0.02
 C1-H1A = C1-H1B
 0.97 with sigma of 0.02
 N1-H1C = N1-H1D = N1-H1E
 1.06 with sigma of 0.02
 H3A-H3B
 1.57 with sigma of 0.04
 H2A-H2B
 1.57 with sigma of 0.04
 H1A-H1B
 1.57 with sigma of 0.04
 P1-H1B = P1-H1A
 1.53 with sigma of 0.04
 H1C-H1D = H1C-H1E = H1D-H1E
 1.75 with sigma of 0.04
3. Others
 Fixed Sof: P1(0.5) H4A(0.5) H4B(0.5) C1(0.5) N2(0.5) H1A(0.5) H1B(0.5) H1C(0.5)
4.a Secondary CH2 refined with riding coordinates:
 C4(H4A,H4B)
;
_olex2_submission_special_instructions 'No special instructions were received'
_oxdiff_exptl_absorpt_empirical_details
;
Empirical correction (ABSPACK) includes:
- Absorption correction using spherical harmonics
- Frame scaling
;
_oxdiff_exptl_absorpt_empirical_full_max 1.782
_oxdiff_exptl_absorpt_empirical_full_min 0.653

loop_
_space_group_symop_operation_xyz
'x, y, z'
'-x, -y+1/2, z+1/2'
'-x, y+1/2, -z+1/2'
'x, -y, -z'
'x+1/2, y+1/2, z'
'-x+1/2, -y+1, z+1/2'
'-x+1/2, y+1, -z+1/2'
'x+1/2, -y+1/2, -z'
'-x, -y, -z'
'x, y-1/2, -z-1/2'
'x, -y-1/2, z-1/2'
'-x, y, z'
'-x+1/2, -y+1/2, -z'
'x+1/2, y, -z-1/2'
'x+1/2, -y, z-1/2'
'-x+1/2, y+1/2, z'

loop_
_atom_site_label
_atom_site_type_symbol
_atom_site_fract_x
_atom_site_fract_y
_atom_site_fract_z
_atom_site_U_iso_or_equiv
_atom_site_adp_type
_atom_site_occupancy
_atom_site_site_symmetry_order
_atom_site_calc_flag
_atom_site_refinement_flags_posn
_atom_site_refinement_flags_adp
_atom_site_refinement_flags_occupancy
_atom_site_disorder_assembly
_atom_site_disorder_group
I001 I 0.500000 0.53630(3) 0.27345(3) 0.05358(19) Uani 1 2 d S T P . .
I002 I 0.500000 0.72875(3) 0.51781(3) 0.05661(19) Uani 1 2 d S T P . .
I003 I 0.250000 0.74448(3) 0.250000 0.06025(19) Uani 1 2 d S T P . .
P1 P 0.8415(3) 0.4310(4) 0.4285(4) 0.0500(9) Uani 0.5 1 d . . P A -1
N3 N 0.6948(2) 0.5593(3) 0.4403(2) 0.0477(7) Uani 1 1 d . . . . .
H3 H 0.650(4) 0.587(5) 0.403(5) 0.057 Uiso 0.77(10) 1 d . U . B 2
N1 N 0.500000 0.7891(5) 0.2727(4) 0.0642(14) Uani 1 2 d DS T P . .
C4 C 0.6350(4) 0.500000 0.500000 0.0518(14) Uani 1 2 d S T P . .
H4A H 0.595052 0.461864 0.461069 0.062 Uiso 0.5 1 calc R U P . .
H4B H 0.595051 0.538136 0.538930 0.062 Uiso 0.5 1 calc R U P . .
C2 C 0.7547(3) 0.5009(4) 0.3746(4) 0.0476(18) Uani 0.85(2) 1 d D . . . .
C3 C 0.7550(3) 0.6234(3) 0.4985(3) 0.0564(11) Uani 1 1 d D . . . .
C1 C 0.8844(5) 0.4849(9) 0.4845(11) 0.052(3) Uani 0.5 1 d D . P . .
N2 N 0.8091(8) 0.4344(13) 0.4354(13) 0.054(4) Uani 0.5 1 d . . P A 1
H3A H 0.788(3) 0.661(3) 0.452(3) 0.065 Uiso 1 1 d D U . . .
H3B H 0.717(3) 0.661(3) 0.540(3) 0.065 Uiso 1 1 d D U . . .
H2A H 0.716(3) 0.466(3) 0.331(3) 0.065 Uiso 1 1 d D U . . .
H2B H 0.790(3) 0.542(3) 0.334(3) 0.065 Uiso 1 1 d D U . . .
H1A H 0.929(7) 0.522(9) 0.449(13) 0.11(6) Uiso 0.5 1 d D . P C -2
H1B H 0.921(7) 0.432(5) 0.506(7) 0.06(3) Uiso 0.5 1 d D . P D -2
H1C H 0.444(5) 0.743(5) 0.260(4) 0.069 Uiso 0.5 1 d D U P . .
H1D H 0.500000 0.842(3) 0.221(3) 0.069 Uiso 1 2 d DS U P . .
H1E H 0.500000 0.819(4) 0.339(2) 0.069 Uiso 1 2 d DS U P . .

loop_
_atom_site_aniso_label
_atom_site_aniso_U_11
_atom_site_aniso_U_22
_atom_site_aniso_U_33
_atom_site_aniso_U_23
_atom_site_aniso_U_13
_atom_site_aniso_U_12
I001 0.0548(3) 0.0554(3) 0.0505(3) -0.00173(17) 0.000 0.000
I002 0.0586(3) 0.0544(3) 0.0568(3) 0.00403(18) 0.000 0.000
I003 0.0622(3) 0.0600(3) 0.0585(3) 0.000 0.00344(18) 0.000
P1 0.052(3) 0.0508(14) 0.0474(15) 0.0030(11) 0.0093(18) 0.0082(19)
N3 0.0502(16) 0.0464(17) 0.0464(19) 0.0069(15) -0.0066(14) 0.0059(14)
N1 0.073(4) 0.063(4) 0.056(4) 0.004(3) 0.000 0.000
C4 0.038(3) 0.055(4) 0.062(4) 0.004(3) 0.000 0.000
C2 0.052(3) 0.057(3) 0.034(3) -0.0040(19) -0.0005(18) 0.0017(17)
C3 0.055(3) 0.044(2) 0.070(3) -0.0038(19) -0.0026(19) -0.0002(19)
C1 0.039(3) 0.051(10) 0.065(11) -0.003(6) 0.002(4) 0.001(4)
N2 0.046(8) 0.065(6) 0.052(6) -0.010(5) 0.001(6) -0.004(6)

loop_
_atom_type_symbol
_atom_type_description
_atom_type_scat_dispersion_real
_atom_type_scat_dispersion_imag
_atom_type_scat_source
C C 0.0033 0.0016 'International Tables Vol C Tables 4.2.6.8 and 6.1.1.4'
H H 0.0000 0.0000 'International Tables Vol C Tables 4.2.6.8 and 6.1.1.4'
I I -0.4742 1.8119 'International Tables Vol C Tables 4.2.6.8 and 6.1.1.4'
N N 0.0061 0.0033 'International Tables Vol C Tables 4.2.6.8 and 6.1.1.4'
P P 0.1023 0.0942 'International Tables Vol C Tables 4.2.6.8 and 6.1.1.4'

loop_
_exptl_crystal_face_index_h
_exptl_crystal_face_index_k
_exptl_crystal_face_index_l
_exptl_crystal_face_perp_dist
-8 7 17 0.0490
-9 -15 -10 0.1271
-3 -13 -15 0.1228
11 -5 -16 0.0929
17 4 -10 0.0827
-1 20 2 0.1244
7 14 13 0.1048
12 -1 16 0.0991
9 -16 9 0.1407
-4 -18 -9 0.1178
-10 -7 -16 0.1104
-6 19 -4 0.1287
-17 -4 11 0.0807

loop_
_geom_angle_atom_site_label_1
_geom_angle_atom_site_label_2
_geom_angle_atom_site_label_3
_geom_angle
_geom_angle_site_symmetry_1
_geom_angle_site_symmetry_3
_geom_angle_publ_flag
C1 P1 C2 104.8(7) . . ?
C4 N3 H3 101(4) . . ?
C4 N3 C2 110.7(3) . . ?
C4 N3 C3 111.4(3) . . ?
C2 N3 H3 105(4) . . ?
C3 N3 H3 116(4) . . ?
C3 N3 C2 111.4(3) . . ?
H1C N1 H1D 110(4) . . ?
H1C N1 H1E 114(4) . . ?
H1D N1 H1E 110(4) . . ?
N3 C4 N3 109.8(5) . 4_566 ?
N3 C4 H4A 109.7 4_566 . ?
N3 C4 H4A 109.7 . . ?
N3 C4 H4B 109.7 . . ?
N3 C4 H4B 109.7 4_566 . ?
H4A C4 H4B 108.2 . . ?
P1 C2 H2A 112(3) . . ?
P1 C2 H2B 104(3) . . ?
N3 C2 P1 116.0(4) . . ?
N3 C2 H2A 111(3) . . ?
N3 C2 H2B 108(3) . . ?
N2 C2 P1 13.8(5) . . ?
N2 C2 N3 106.7(7) . . ?
N2 C2 H2A 109(3) . . ?
N2 C2 H2B 118(3) . . ?
H2A C2 H2B 104(3) . . ?
N3 C3 H3A 104(3) . . ?
N3 C3 H3B 111(4) . . ?
N2 C3 N3 107.3(7) 4_566 . ?
N2 C3 H3A 120(3) 4_566 . ?
N2 C3 H3B 103(3) 4_566 . ?
H3A C3 H3B 112(3) . . ?
P1 C1 N2 118.2(6) . 4_566 ?
P1 C1 N2 18.0(6) . . ?
C1 C1 P1 151.4(4) 4_566 . ?
C1 C1 N2 33.2(4) 4_566 4_566 ?
C1 C1 N2 133.4(6) 4_566 . ?
C1 C1 H1A 89(10) 4_566 . ?
C1 C1 H1B 109(8) 4_566 . ?
N2 C1 N2 100.3(9) . 4_566 ?
H1A C1 H1B 105(4) . . ?
C2 N2 C1 103.6(11) . 4_566 ?
C3 N2 C2 117.5(8) 4_566 . ?
C3 N2 C1 104.5(11) 4_566 4_566 ?
C1 N2 C2 109.2(14) . . ?
C1 N2 C3 110.8(14) . 4_566 ?
C1 N2 C1 13.4(4) . 4_566 ?

loop_
_geom_bond_atom_site_label_1
_geom_bond_atom_site_label_2
_geom_bond_distance
_geom_bond_site_symmetry_2
_geom_bond_publ_flag
P1 C2 1.776(7) . ?
P1 C1 1.276(11) . ?
N3 H3 0.93(7) . ?
N3 C4 1.483(5) . ?
N3 C2 1.526(6) . ?
N3 C3 1.516(5) . ?
N1 H1C 1.06(2) . ?
N1 H1D 1.069(19) . ?
N1 H1E 1.036(19) . ?
C4 H4A 0.9700 . ?
C4 H4B 0.9700 . ?
C2 N2 1.514(19) . ?
C2 H2A 0.978(19) . ?
C2 H2B 0.98(2) . ?
C3 N2 1.481(17) 4_566 ?
C3 H3A 0.984(19) . ?
C3 H3B 0.975(19) . ?
C1 C1 0.625(16) 4_566 ?
C1 N2 1.476(19) . ?
C1 N2 1.96(2) 4_566 ?
C1 H1A 0.98(2) . ?
C1 H1B 0.98(2) . ?

loop_
_geom_torsion_atom_site_label_1
_geom_torsion_atom_site_label_2
_geom_torsion_atom_site_label_3
_geom_torsion_atom_site_label_4
_geom_torsion
_geom_torsion_site_symmetry_1
_geom_torsion_site_symmetry_2
_geom_torsion_site_symmetry_3
_geom_torsion_site_symmetry_4
_geom_torsion_publ_flag
P1 C2 N2 C3 -172(5) . . . 4_566 ?
P1 C2 N2 C1 61(3) . . . . ?
P1 C2 N2 C1 74(4) . . . 4_566 ?
P1 C1 N2 C2 -110(3) . . . . ?
P1 C1 N2 C3 119(4) . . . 4_566 ?
P1 C1 N2 C1 -177(6) . . . 4_566 ?
N3 C2 N2 C3 53.8(14) . . . 4_566 ?
N3 C2 N2 C1 -73.4(9) . . . . ?
N3 C2 N2 C1 -60.7(7) . . . 4_566 ?
C4 N3 C2 P1 -66.4(5) . . . . ?
C4 N3 C2 N2 -55.5(8) . . . . ?
C4 N3 C3 N2 55.3(8) . . . 4_566 ?
C2 P1 C1 C1 47(9) . . . 4_566 ?
C2 P1 C1 N2 52(3) . . . . ?
C2 P1 C1 N2 46.2(15) . . . 4_566 ?
C2 N3 C4 N3 62.4(3) . . . 4_566 ?
C2 N3 C3 N2 -68.8(8) . . . 4_566 ?
C3 N3 C4 N3 -62.1(3) . . . 4_566 ?
C3 N3 C2 P1 58.1(5) . . . . ?
C3 N3 C2 N2 69.0(8) . . . . ?
C1 P1 C2 N3 -48.8(8) . . . . ?
C1 P1 C2 N2 -98(4) . . . . ?
C1 C1 N2 C2 67(6) 4_566 . . . ?
C1 C1 N2 C3 -64(6) 4_566 . . 4_566 ?
N2 C1 N2 C2 65.6(11) 4_566 . . . ?
N2 C1 N2 C3 -65.4(11) 4_566 . . 4_566 ?
N2 C1 N2 C1 -2(5) 4_566 . . 4_566 ?

loop_
_exptl_oxdiff_crystal_face_indexfrac_h
_exptl_oxdiff_crystal_face_indexfrac_k
_exptl_oxdiff_crystal_face_indexfrac_l
_exptl_oxdiff_crystal_face_x
_exptl_oxdiff_crystal_face_y
_exptl_oxdiff_crystal_face_z
-8.0693 7.2670 17.0425 -0.4371 0.6313 0.6407
-9.3550 -14.7335 -10.3825 -0.0926 0.1394 -0.9859
-2.7306 -13.4602 -14.9517 0.1368 -0.1937 -0.9715
10.6886 -4.8845 -16.4036 0.4942 -0.7149 -0.4947
16.8439 4.3808 -10.1305 0.5628 -0.8176 0.1220
-1.3345 20.2719 2.4671 0.5395 0.3692 0.7567
7.3701 13.6282 13.1054 -0.0501 -0.0377 0.9980
11.8581 -0.7354 16.2623 -0.6092 -0.4218 0.6715
9.1305 -15.5837 9.3252 -0.8194 -0.5641 -0.1021
-4.1420 -17.5721 -9.4751 -0.2031 -0.1368 -0.9696
-10.2486 -7.3615 -15.7571 0.3400 0.2371 -0.9100
-5.8447 19.1560 -4.0153 0.7387 0.5074 0.4438
-16.6446 -3.8420 10.6620 -0.5655 0.8205 -0.0837
